data_7119635
loop_
_publ_author_name
'Mei, Guang-Jian'
'Zhu, Zi-Qi'
'Zhao, Jia-Jia'
'Bian, Chen-Yu'
'Chen, Jie'
'Chen, Ruo-Wei'
'Shi, Feng'

_publ_section_title
;
 Br\/onsted acid-catalyzed stereoselective [4+3] cycloadditions of
 ortho-hydroxybenzyl alcohols with N,N'-cyclic azomethine imines.
;
_journal_issue 18
_journal_name_full 'Chemical communications (Cambridge, England)'
_journal_page_first 2768
_journal_page_last 2771
_journal_paper_doi 10.1039/c6cc09775h
_journal_volume 53
_journal_year 2017
_chemical_formula_moiety 'C31 H29 N3 O2'
_chemical_formula_sum 'C31 H29 N3 O2'
_chemical_formula_weight 475.57
_space_group_crystal_system monoclinic
_space_group_IT_number 14
_space_group_name_Hall '-P 2ybc'
_space_group_name_H-M_alt 'P 1 21/c 1'
_symmetry_space_group_name_Hall '-P 2ybc'
_symmetry_space_group_name_H-M 'P 1 21/c 1'
_atom_sites_solution_hydrogens geom
_atom_sites_solution_primary dual
_audit_creation_date 2016-09-24
_audit_creation_method
;
Olex2 1.2
(compiled 2016.02.19 svn.r3266 for OlexSys, GUI svn.r5227)
;
_audit_update_record
;
2016-12-08 deposited with the CCDC.
2017-02-08 downloaded from the CCDC.
;
_cell_angle_alpha 90
_cell_angle_beta 97.692(3)
_cell_angle_gamma 90
_cell_formula_units_Z 4
_cell_length_a 9.6097(5)
_cell_length_b 9.4290(6)
_cell_length_c 27.1720(12)
_cell_measurement_reflns_used 3129
_cell_measurement_temperature 296
_cell_measurement_theta_max 66.98
_cell_measurement_theta_min 4.970
_cell_volume 2439.9(2)
_computing_cell_refinement 'SAINT v7.68A (Bruker, 2009)'
_computing_data_collection 'CrystalClear (Rigaku Inc., 2007)'
_computing_data_reduction 'SAINT v7.68A (Bruker, 2009)'
_computing_molecular_graphics 'Olex2 (Dolomanov et al., 2009)'
_computing_publication_material 'Olex2 (Dolomanov et al., 2009)'
_computing_structure_refinement 'ShelXL (Sheldrick, 2015)'
_computing_structure_solution
;
????
;
_diffrn_ambient_temperature 296
_diffrn_detector_area_resol_mean 28.5714
_diffrn_measured_fraction_theta_full 0.988
_diffrn_measured_fraction_theta_max 0.973
_diffrn_measurement_details
;
scan:
    Number of images: 340
               Slice: -110.0000 - 60.0000
         Image width: 0.5000
            Exp time: 16.0000
       Rotation axis: Omega
               Omega: 0.0000
                 Chi: 45.0000
                 Phi: 270.0000
                 XTD: 45.3038
              2theta: -20.1830
;
_diffrn_measurement_device
;
Saturn724+ (2x2 bin mode)
;
_diffrn_measurement_device_details
;
AFC10: Fixed Chi 2 circle
;
_diffrn_measurement_device_type 'Bruker APEX-II CCD'
_diffrn_measurement_method '\f and \w scans'
_diffrn_orient_matrix_type d*Trek
_diffrn_orient_matrix_UB_11 -0.0416
_diffrn_orient_matrix_UB_12 -0.0191
_diffrn_orient_matrix_UB_13 0.0361
_diffrn_orient_matrix_UB_21 0.0301
_diffrn_orient_matrix_UB_22 -0.0492
_diffrn_orient_matrix_UB_23 0.0086
_diffrn_orient_matrix_UB_31 0.0196
_diffrn_orient_matrix_UB_32 0.0176
_diffrn_orient_matrix_UB_33 0.0318
_diffrn_radiation_detector CCD
_diffrn_radiation_monochromator graphite
_diffrn_radiation_type CuK\a
_diffrn_radiation_wavelength 1.54178
_diffrn_reflns_av_R_equivalents 0.0405
_diffrn_reflns_av_unetI/netI 0.0369
_diffrn_reflns_Laue_measured_fraction_full 0.988
_diffrn_reflns_Laue_measured_fraction_max 0.973
_diffrn_reflns_limit_h_max 11
_diffrn_reflns_limit_h_min -11
_diffrn_reflns_limit_k_max 11
_diffrn_reflns_limit_k_min -7
_diffrn_reflns_limit_l_max 32
_diffrn_reflns_limit_l_min -32
_diffrn_reflns_number 17788
_diffrn_reflns_point_group_measured_fraction_full 0.988
_diffrn_reflns_point_group_measured_fraction_max 0.973
_diffrn_reflns_theta_full 67.679
_diffrn_reflns_theta_max 69.496
_diffrn_reflns_theta_min 4.969
_diffrn_source 'Rotating Anode'
_diffrn_source_current 24.0000
_diffrn_source_power 1.2000
_diffrn_source_voltage 50.0000
_diffrn_standards_number 0
_exptl_absorpt_coefficient_mu 0.645
_exptl_absorpt_correction_T_max 0.7532
_exptl_absorpt_correction_T_min 0.5626
_exptl_absorpt_correction_type multi-scan
_exptl_absorpt_process_details
;
SADABS-2008/1 (Bruker,2008) was used for absorption correction.
wR2(int) was 0.0933 before and 0.0520 after correction.
The Ratio of minimum to maximum transmission is 0.7469.
The \l/2 correction factor is 0.0015.
;
_exptl_crystal_colour colourless
_exptl_crystal_colour_primary colourless
_exptl_crystal_density_diffrn 1.295
_exptl_crystal_description block
_exptl_crystal_F_000 1008
_exptl_crystal_size_max 0.2
_exptl_crystal_size_mid 0.12
_exptl_crystal_size_min 0.08
_refine_diff_density_max 0.370
_refine_diff_density_min -0.215
_refine_diff_density_rms 0.041
_refine_ls_extinction_method none
_refine_ls_goodness_of_fit_ref 1.026
_refine_ls_hydrogen_treatment constr
_refine_ls_matrix_type full
_refine_ls_number_parameters 326
_refine_ls_number_reflns 4470
_refine_ls_number_restraints 12
_refine_ls_restrained_S_all 1.164
_refine_ls_R_factor_all 0.0649
_refine_ls_R_factor_gt 0.0513
_refine_ls_shift/su_max 0.001
_refine_ls_shift/su_mean 0.000
_refine_ls_structure_factor_coef Fsqd
_refine_ls_weighting_details 'w=1/[\s^2^(Fo^2^)+(0.0725P)^2^+0.6690P] where P=(Fo^2^+2Fc^2^)/3'
_refine_ls_weighting_scheme calc
_refine_ls_wR_factor_gt 0.1378
_refine_ls_wR_factor_ref 0.1490
_reflns_Friedel_coverage 0.000
_reflns_number_gt 3517
_reflns_number_total 4470
_reflns_threshold_expression 'I > 2\s(I)'
_cod_data_source_file c6cc09775h2.cif
_cod_data_source_block cu_dm16608_0m
_cod_depositor_comments 'Adding full bibliography for 7119634--7119635.cif.'
_cod_database_code 7119635
_shelx_space_group_comment
;
The symmetry employed for this shelxl refinement is uniquely defined
by the following loop, which should always be used as a source of
symmetry information in preference to the above space-group names.
They are only intended as comments.
;
_shelx_estimated_absorpt_t_max 0.950
_shelx_estimated_absorpt_t_min 0.882
_diffrn_number_total 2330
_olex2_refinement_description
;
1. Fixed Uiso
 At 1.2 times of:
  All C(H) groups, All C(H,H) groups
 At 1.5 times of:
  All C(H,H,H) groups
2. Uiso/Uaniso restraints and constraints
Uanis(O2) \\sim Ueq, Uanis(C31) \\sim Ueq: with sigma of 0.005 and sigma for
terminal atoms of 0.01
3.a Ternary CH refined with riding coordinates:
 C17(H17), C4(H4)
3.b Secondary CH2 refined with riding coordinates:
 C24(H24A,H24B), C3(H3A,H3B), C2(H2A,H2B)
3.c Aromatic/amide H refined with riding coordinates:
 C23(H23), C12(H12), C15(H15), C10(H10), C13(H13), C30(H30), C19(H19),
 C14(H14), C26(H26), C22(H22), C9(H9), C20(H20), C21(H21), C29(H29), C8(H8),
 C6(H6), C27(H27), C7(H7)
3.d Idealised Me refined as rotating group:
 C31(H31A,H31B,H31C)
;
_shelx_shelxl_version_number 2014/7
_olex2_submission_special_instructions 'No special instructions were received'

loop_
_space_group_symop_operation_xyz
'x, y, z'
'-x, y+1/2, -z+1/2'
'-x, -y, -z'
'x, -y-1/2, z-1/2'

loop_
_atom_site_label
_atom_site_type_symbol
_atom_site_fract_x
_atom_site_fract_y
_atom_site_fract_z
_atom_site_U_iso_or_equiv
_atom_site_adp_type
_atom_site_occupancy
_atom_site_site_symmetry_order
_atom_site_calc_flag
_atom_site_refinement_flags_posn
_atom_site_refinement_flags_adp
N3 N 0.35172(15) 0.51538(17) 0.33364(5) 0.0455(4) Uani 1 1 d . .
O1 O 0.86929(15) 0.4673(2) 0.31268(7) 0.0758(5) Uani 1 1 d . .
N1 N 0.63197(16) 0.47662(18) 0.31031(6) 0.0505(4) Uani 1 1 d . .
N2 N 0.50914(16) 0.44452(17) 0.27477(6) 0.0495(4) Uani 1 1 d . .
C11 C 0.37407(18) 0.3815(2) 0.35647(6) 0.0440(4) Uani 1 1 d . .
C16 C 0.51277(18) 0.3358(2) 0.36919(7) 0.0458(4) Uani 1 1 d . .
C18 C 0.64582(17) 0.5603(2) 0.39774(7) 0.0481(4) Uani 1 1 d . .
C17 C 0.63379(18) 0.4338(2) 0.36221(7) 0.0478(4) Uani 1 1 d . .
H17 H 0.7196 0.3780 0.3708 0.057 Uiso 1 1 calc R .
C4 C 0.38885(19) 0.5326(2) 0.28292(7) 0.0473(4) Uani 1 1 d . .
H4 H 0.4140 0.6321 0.2786 0.057 Uiso 1 1 calc R .
C25 C 0.20387(19) 0.6379(2) 0.38996(7) 0.0505(5) Uani 1 1 d . .
C5 C 0.2684(2) 0.4949(2) 0.24259(7) 0.0498(4) Uani 1 1 d . .
C24 C 0.21887(19) 0.5887(2) 0.33835(7) 0.0521(5) Uani 1 1 d . .
H24A H 0.1417 0.5252 0.3272 0.063 Uiso 1 1 calc R .
H24B H 0.2107 0.6703 0.3164 0.063 Uiso 1 1 calc R .
O2 O 0.15262(19) 0.8207(3) 0.52560(7) 0.1137(8) Uani 1 1 d . U
C23 C 0.6723(2) 0.6957(2) 0.38246(8) 0.0555(5) Uani 1 1 d . .
H23 H 0.6795 0.7126 0.3492 0.067 Uiso 1 1 calc R .
C12 C 0.2653(2) 0.2952(2) 0.36858(7) 0.0530(5) Uani 1 1 d . .
H12 H 0.1726 0.3253 0.3614 0.064 Uiso 1 1 calc R .
C15 C 0.5394(2) 0.2047(2) 0.39112(8) 0.0552(5) Uani 1 1 d . .
H15 H 0.6316 0.1735 0.3985 0.066 Uiso 1 1 calc R .
C1 C 0.7516(2) 0.4723(2) 0.28895(9) 0.0586(5) Uani 1 1 d . .
C10 C 0.2129(2) 0.3601(2) 0.23875(8) 0.0572(5) Uani 1 1 d . .
H10 H 0.2529 0.2890 0.2597 0.069 Uiso 1 1 calc R .
C13 C 0.2950(2) 0.1652(2) 0.39128(8) 0.0598(5) Uani 1 1 d . .
H13 H 0.2219 0.1085 0.3991 0.072 Uiso 1 1 calc R .
C30 C 0.3076(2) 0.7171(2) 0.41778(8) 0.0608(5) Uani 1 1 d . .
H30 H 0.3928 0.7310 0.4058 0.073 Uiso 1 1 calc R .
C19 C 0.6380(2) 0.5382(3) 0.44795(8) 0.0616(5) Uani 1 1 d . .
H19 H 0.6220 0.4472 0.4592 0.074 Uiso 1 1 calc R .
C14 C 0.4308(2) 0.1191(2) 0.40229(8) 0.0613(5) Uani 1 1 d . .
H14 H 0.4498 0.0311 0.4171 0.074 Uiso 1 1 calc R .
C3 C 0.5561(2) 0.4850(3) 0.22635(8) 0.0640(6) Uani 1 1 d . .
H3A H 0.5306 0.5825 0.2180 0.077 Uiso 1 1 calc R .
H3B H 0.5132 0.4238 0.1999 0.077 Uiso 1 1 calc R .
C26 C 0.0802(2) 0.6169(3) 0.40933(8) 0.0672(6) Uani 1 1 d . .
H26 H 0.0096 0.5624 0.3917 0.081 Uiso 1 1 calc R .
C22 C 0.6883(2) 0.8073(3) 0.41606(10) 0.0665(6) Uani 1 1 d . .
H22 H 0.7065 0.8981 0.4052 0.080 Uiso 1 1 calc R .
C9 C 0.0979(2) 0.3294(3) 0.20390(9) 0.0676(6) Uani 1 1 d . .
H9 H 0.0617 0.2378 0.2016 0.081 Uiso 1 1 calc R .
C2 C 0.7125(2) 0.4677(2) 0.23357(9) 0.0644(6) Uani 1 1 d . .
H2A H 0.7573 0.5442 0.2177 0.077 Uiso 1 1 calc R .
H2B H 0.7393 0.3779 0.2202 0.077 Uiso 1 1 calc R .
C20 C 0.6536(2) 0.6493(3) 0.48128(9) 0.0719(7) Uani 1 1 d . .
H20 H 0.6479 0.6325 0.5147 0.086 Uiso 1 1 calc R .
C28 C 0.1632(2) 0.7569(3) 0.48079(8) 0.0751(7) Uani 1 1 d . .
C21 C 0.6773(2) 0.7842(3) 0.46561(10) 0.0715(7) Uani 1 1 d . .
H21 H 0.6859 0.8592 0.4880 0.086 Uiso 1 1 calc R .
C29 C 0.2873(2) 0.7758(3) 0.46276(9) 0.0700(6) Uani 1 1 d . .
H29 H 0.3586 0.8283 0.4808 0.084 Uiso 1 1 calc R .
C8 C 0.0372(3) 0.4328(3) 0.17277(9) 0.0756(7) Uani 1 1 d . .
H8 H -0.0388 0.4116 0.1490 0.091 Uiso 1 1 calc R .
C6 C 0.2072(3) 0.5983(3) 0.21117(9) 0.0761(7) Uani 1 1 d . .
H6 H 0.2447 0.6893 0.2127 0.091 Uiso 1 1 calc R .
C27 C 0.0585(2) 0.6752(4) 0.45450(9) 0.0825(8) Uani 1 1 d . .
H27 H -0.0255 0.6596 0.4671 0.099 Uiso 1 1 calc R .
C7 C 0.0896(3) 0.5676(3) 0.17714(10) 0.0904(9) Uani 1 1 d . .
H7 H 0.0463 0.6394 0.1572 0.108 Uiso 1 1 calc R .
C31 C 0.0236(4) 0.8126(8) 0.54359(15) 0.190(2) Uani 1 1 d . U
H31A H -0.0491 0.8468 0.5188 0.285 Uiso 1 1 calc GR .
H31B H 0.0265 0.8697 0.5730 0.285 Uiso 1 1 calc GR .
H31C H 0.0047 0.7159 0.5514 0.285 Uiso 1 1 calc GR .

loop_
_atom_site_aniso_label
_atom_site_aniso_U_11
_atom_site_aniso_U_22
_atom_site_aniso_U_33
_atom_site_aniso_U_23
_atom_site_aniso_U_13
_atom_site_aniso_U_12
N3 0.0418(8) 0.0528(9) 0.0427(8) 0.0018(7) 0.0081(6) 0.0037(6)
O1 0.0486(8) 0.0957(13) 0.0864(12) -0.0204(9) 0.0215(8) -0.0129(8)
N1 0.0443(8) 0.0587(10) 0.0507(9) -0.0055(7) 0.0150(7) -0.0078(7)
N2 0.0492(8) 0.0569(10) 0.0435(8) -0.0043(7) 0.0103(6) -0.0035(7)
C11 0.0438(9) 0.0486(10) 0.0402(9) -0.0016(7) 0.0077(7) -0.0011(7)
C16 0.0434(9) 0.0498(10) 0.0445(10) -0.0014(8) 0.0073(7) -0.0011(7)
C18 0.0364(8) 0.0572(11) 0.0507(11) -0.0011(8) 0.0055(7) -0.0019(8)
C17 0.0398(9) 0.0528(11) 0.0509(10) -0.0004(8) 0.0068(7) 0.0004(8)
C4 0.0521(10) 0.0465(10) 0.0445(10) 0.0016(8) 0.0110(8) -0.0029(8)
C25 0.0446(9) 0.0595(12) 0.0476(10) 0.0036(8) 0.0071(8) 0.0084(8)
C5 0.0551(10) 0.0517(11) 0.0430(10) 0.0002(8) 0.0083(8) 0.0023(8)
C24 0.0455(9) 0.0618(12) 0.0490(11) 0.0018(9) 0.0063(8) 0.0098(8)
O2 0.0687(10) 0.205(2) 0.0673(11) -0.0486(13) 0.0087(9) 0.0159(13)
C23 0.0506(10) 0.0593(12) 0.0589(12) -0.0031(9) 0.0155(9) -0.0041(9)
C12 0.0458(10) 0.0619(12) 0.0526(11) -0.0009(9) 0.0112(8) -0.0052(8)
C15 0.0552(11) 0.0520(11) 0.0573(12) 0.0017(9) 0.0038(9) 0.0040(9)
C1 0.0534(11) 0.0594(12) 0.0673(13) -0.0127(10) 0.0232(10) -0.0100(9)
C10 0.0571(11) 0.0543(12) 0.0589(12) 0.0011(9) 0.0033(9) 0.0019(9)
C13 0.0633(12) 0.0596(13) 0.0589(12) 0.0002(10) 0.0169(10) -0.0154(10)
C30 0.0501(11) 0.0710(14) 0.0632(13) -0.0067(11) 0.0146(9) -0.0020(10)
C19 0.0615(12) 0.0736(15) 0.0491(11) 0.0031(10) 0.0053(9) -0.0086(10)
C14 0.0759(14) 0.0485(12) 0.0598(13) 0.0084(9) 0.0100(10) -0.0045(10)
C3 0.0716(13) 0.0761(15) 0.0482(11) -0.0042(10) 0.0216(10) -0.0065(11)
C26 0.0455(10) 0.1012(18) 0.0547(12) -0.0063(12) 0.0065(9) -0.0014(11)
C22 0.0592(12) 0.0568(13) 0.0849(17) -0.0114(11) 0.0151(11) -0.0066(10)
C9 0.0563(12) 0.0696(15) 0.0753(15) -0.0120(12) 0.0027(11) -0.0039(10)
C2 0.0723(14) 0.0609(13) 0.0663(14) -0.0088(10) 0.0327(11) -0.0080(10)
C20 0.0677(14) 0.098(2) 0.0495(12) -0.0118(12) 0.0051(10) -0.0058(13)
C28 0.0547(12) 0.121(2) 0.0495(12) -0.0164(13) 0.0046(10) 0.0178(13)
C21 0.0567(12) 0.0847(18) 0.0732(16) -0.0292(13) 0.0094(11) -0.0052(11)
C29 0.0547(12) 0.0902(17) 0.0645(14) -0.0192(12) 0.0062(10) 0.0005(11)
C8 0.0644(13) 0.0924(19) 0.0654(14) -0.0136(13) -0.0076(11) 0.0126(13)
C6 0.1089(19) 0.0579(14) 0.0559(13) 0.0080(10) -0.0103(13) -0.0011(13)
C27 0.0451(11) 0.148(3) 0.0563(13) -0.0088(15) 0.0142(10) 0.0030(14)
C7 0.108(2) 0.086(2) 0.0669(16) 0.0082(14) -0.0262(15) 0.0183(16)
C31 0.090(2) 0.390(7) 0.097(3) -0.102(4) 0.037(2) -0.011(3)

loop_
_atom_type_symbol
_atom_type_description
_atom_type_scat_dispersion_real
_atom_type_scat_dispersion_imag
_atom_type_scat_source
C C 0.0181 0.0091 'International Tables Vol C Tables 4.2.6.8 and 6.1.1.4'
H H 0.0000 0.0000 'International Tables Vol C Tables 4.2.6.8 and 6.1.1.4'
N N 0.0311 0.0180 'International Tables Vol C Tables 4.2.6.8 and 6.1.1.4'
O O 0.0492 0.0322 'International Tables Vol C Tables 4.2.6.8 and 6.1.1.4'

loop_
_geom_angle_atom_site_label_1
_geom_angle_atom_site_label_2
_geom_angle_atom_site_label_3
_geom_angle
C11 N3 C4 117.83(14)
C11 N3 C24 117.70(15)
C24 N3 C4 110.48(14)
N2 N1 C17 119.09(14)
C1 N1 N2 111.65(16)
C1 N1 C17 120.16(17)
N1 N2 C4 111.64(14)
N1 N2 C3 102.56(14)
C4 N2 C3 108.98(16)
C16 C11 N3 117.92(15)
C12 C11 N3 123.33(16)
C12 C11 C16 118.71(17)
C11 C16 C17 120.14(17)
C15 C16 C11 119.84(17)
C15 C16 C17 119.88(16)
C23 C18 C17 122.30(17)
C23 C18 C19 118.10(19)
C19 C18 C17 119.50(18)
N1 C17 C16 112.20(15)
N1 C17 C18 112.51(16)
N1 C17 H17 106.2
C16 C17 C18 112.99(15)
C16 C17 H17 106.2
C18 C17 H17 106.2
N3 C4 H4 108.2
N3 C4 C5 112.92(15)
N2 C4 N3 111.89(15)
N2 C4 H4 108.2
N2 C4 C5 107.31(15)
C5 C4 H4 108.2
C30 C25 C24 121.58(17)
C26 C25 C24 120.53(19)
C26 C25 C30 117.61(19)
C10 C5 C4 121.26(17)
C6 C5 C4 120.06(19)
C6 C5 C10 118.6(2)
N3 C24 C25 114.76(15)
N3 C24 H24A 108.6
N3 C24 H24B 108.6
C25 C24 H24A 108.6
C25 C24 H24B 108.6
H24A C24 H24B 107.6
C28 O2 C31 117.5(2)
C18 C23 H23 119.6
C18 C23 C22 120.9(2)
C22 C23 H23 119.6
C11 C12 H12 119.9
C13 C12 C11 120.23(18)
C13 C12 H12 119.9
C16 C15 H15 119.5
C16 C15 C14 120.97(19)
C14 C15 H15 119.5
O1 C1 N1 123.5(2)
O1 C1 C2 127.98(19)
N1 C1 C2 108.49(19)
C5 C10 H10 119.7
C5 C10 C9 120.7(2)
C9 C10 H10 119.7
C12 C13 H13 119.6
C14 C13 C12 120.80(19)
C14 C13 H13 119.6
C25 C30 H30 119.2
C29 C30 C25 121.54(19)
C29 C30 H30 119.2
C18 C19 H19 119.5
C20 C19 C18 120.9(2)
C20 C19 H19 119.5
C15 C14 H14 120.3
C13 C14 C15 119.4(2)
C13 C14 H14 120.3
N2 C3 H3A 110.6
N2 C3 H3B 110.6
N2 C3 C2 105.80(18)
H3A C3 H3B 108.7
C2 C3 H3A 110.6
C2 C3 H3B 110.6
C25 C26 H26 119.3
C25 C26 C27 121.4(2)
C27 C26 H26 119.3
C23 C22 H22 119.8
C21 C22 C23 120.3(2)
C21 C22 H22 119.8
C10 C9 H9 119.7
C8 C9 C10 120.5(2)
C8 C9 H9 119.7
C1 C2 H2A 111.0
C1 C2 H2B 111.0
C3 C2 C1 103.88(16)
C3 C2 H2A 111.0
C3 C2 H2B 111.0
H2A C2 H2B 109.0
C19 C20 H20 119.7
C21 C20 C19 120.6(2)
C21 C20 H20 119.7
O2 C28 C27 124.4(2)
C29 C28 O2 115.7(2)
C29 C28 C27 119.8(2)
C22 C21 H21 120.4
C20 C21 C22 119.1(2)
C20 C21 H21 120.4
C30 C29 H29 120.0
C28 C29 C30 120.1(2)
C28 C29 H29 120.0
C9 C8 H8 120.4
C7 C8 C9 119.2(2)
C7 C8 H8 120.4
C5 C6 H6 119.8
C5 C6 C7 120.5(2)
C7 C6 H6 119.8
C26 C27 C28 119.5(2)
C26 C27 H27 120.3
C28 C27 H27 120.3
C8 C7 C6 120.6(2)
C8 C7 H7 119.7
C6 C7 H7 119.7
O2 C31 H31A 109.5
O2 C31 H31B 109.5
O2 C31 H31C 109.5
H31A C31 H31B 109.5
H31A C31 H31C 109.5
H31B C31 H31C 109.5

loop_
_geom_bond_atom_site_label_1
_geom_bond_atom_site_label_2
_geom_bond_distance
N3 C11 1.410(2)
N3 C4 1.478(2)
N3 C24 1.472(2)
O1 C1 1.226(3)
N1 N2 1.453(2)
N1 C17 1.465(2)
N1 C1 1.356(2)
N2 C4 1.464(2)
N2 C3 1.496(3)
C11 C16 1.399(2)
C11 C12 1.398(3)
C16 C17 1.517(2)
C16 C15 1.381(3)
C18 C17 1.529(3)
C18 C23 1.377(3)
C18 C19 1.392(3)
C17 H17 0.9800
C4 H4 0.9800
C4 C5 1.526(3)
C25 C24 1.502(3)
C25 C30 1.386(3)
C25 C26 1.377(3)
C5 C10 1.377(3)
C5 C6 1.375(3)
C24 H24A 0.9700
C24 H24B 0.9700
O2 C28 1.374(3)
O2 C31 1.394(4)
C23 H23 0.9300
C23 C22 1.388(3)
C12 H12 0.9300
C12 C13 1.385(3)
C15 H15 0.9300
C15 C14 1.385(3)
C1 C2 1.502(3)
C10 H10 0.9300
C10 C9 1.386(3)
C13 H13 0.9300
C13 C14 1.370(3)
C30 H30 0.9300
C30 C29 1.379(3)
C19 H19 0.9300
C19 C20 1.380(3)
C14 H14 0.9300
C3 H3A 0.9700
C3 H3B 0.9700
C3 C2 1.498(3)
C26 H26 0.9300
C26 C27 1.386(3)
C22 H22 0.9300
C22 C21 1.382(4)
C9 H9 0.9300
C9 C8 1.369(4)
C2 H2A 0.9700
C2 H2B 0.9700
C20 H20 0.9300
C20 C21 1.370(4)
C28 C29 1.361(3)
C28 C27 1.387(4)
C21 H21 0.9300
C29 H29 0.9300
C8 H8 0.9300
C8 C7 1.366(4)
C6 H6 0.9300
C6 C7 1.392(4)
C27 H27 0.9300
C7 H7 0.9300
C31 H31A 0.9600
C31 H31B 0.9600
C31 H31C 0.9600

loop_
_geom_torsion_atom_site_label_1
_geom_torsion_atom_site_label_2
_geom_torsion_atom_site_label_3
_geom_torsion_atom_site_label_4
_geom_torsion
N3 C11 C16 C17 4.9(3)
N3 C11 C16 C15 -179.31(17)
N3 C11 C12 C13 -179.58(18)
N3 C4 C5 C10 -61.8(2)
N3 C4 C5 C6 114.1(2)
O1 C1 C2 C3 -177.3(2)
N1 N2 C4 N3 -57.91(19)
N1 N2 C4 C5 177.70(14)
N1 N2 C3 C2 27.3(2)
N1 C1 C2 C3 5.6(2)
N2 N1 C17 C16 10.5(2)
N2 N1 C17 C18 -118.23(17)
N2 N1 C1 O1 -164.8(2)
N2 N1 C1 C2 12.5(2)
N2 C4 C5 C10 62.0(2)
N2 C4 C5 C6 -122.2(2)
N2 C3 C2 C1 -20.6(2)
C11 N3 C4 N2 -32.5(2)
C11 N3 C4 C5 88.71(19)
C11 N3 C24 C25 68.0(2)
C11 C16 C17 N1 -60.0(2)
C11 C16 C17 C18 68.5(2)
C11 C16 C15 C14 -2.1(3)
C11 C12 C13 C14 0.1(3)
C16 C11 C12 C13 -2.0(3)
C16 C15 C14 C13 0.1(3)
C18 C23 C22 C21 -0.3(3)
C18 C19 C20 C21 0.0(3)
C17 N1 N2 C4 71.3(2)
C17 N1 N2 C3 -172.18(17)
C17 N1 C1 O1 -18.1(3)
C17 N1 C1 C2 159.17(18)
C17 C16 C15 C14 173.69(19)
C17 C18 C23 C22 -177.34(17)
C17 C18 C19 C20 177.61(19)
C4 N3 C11 C16 67.8(2)
C4 N3 C11 C12 -114.66(19)
C4 N3 C24 C25 -152.60(17)
C4 N2 C3 C2 145.72(17)
C4 C5 C10 C9 176.02(19)
C4 C5 C6 C7 -174.4(2)
C25 C30 C29 C28 -0.2(4)
C25 C26 C27 C28 0.2(4)
C5 C10 C9 C8 -0.2(3)
C5 C6 C7 C8 -3.1(5)
C24 N3 C11 C16 -155.83(16)
C24 N3 C11 C12 21.7(3)
C24 N3 C4 N2 -171.79(15)
C24 N3 C4 C5 -50.6(2)
C24 C25 C30 C29 172.6(2)
C24 C25 C26 C27 -172.7(2)
O2 C28 C29 C30 -179.3(3)
O2 C28 C27 C26 179.4(3)
C23 C18 C17 N1 -8.7(2)
C23 C18 C17 C16 -137.04(18)
C23 C18 C19 C20 1.2(3)
C23 C22 C21 C20 1.5(3)
C12 C11 C16 C17 -172.77(17)
C12 C11 C16 C15 3.0(3)
C12 C13 C14 C15 0.9(3)
C15 C16 C17 N1 124.24(19)
C15 C16 C17 C18 -107.3(2)
C1 N1 N2 C4 -141.63(17)
C1 N1 N2 C3 -25.1(2)
C1 N1 C17 C16 -133.74(18)
C1 N1 C17 C18 97.5(2)
C10 C5 C6 C7 1.6(4)
C10 C9 C8 C7 -1.3(4)
C30 C25 C24 N3 50.9(3)
C30 C25 C26 C27 1.3(4)
C19 C18 C17 N1 175.07(16)
C19 C18 C17 C16 46.7(2)
C19 C18 C23 C22 -1.1(3)
C19 C20 C21 C22 -1.3(3)
C3 N2 C4 N3 -170.48(15)
C3 N2 C4 C5 65.13(19)
C26 C25 C24 N3 -135.3(2)
C26 C25 C30 C29 -1.4(3)
C9 C8 C7 C6 3.0(4)
C29 C28 C27 C26 -1.8(4)
C6 C5 C10 C9 0.1(3)
C27 C28 C29 C30 1.8(4)
C31 O2 C28 C29 175.4(4)
C31 O2 C28 C27 -5.8(5)
